data_4300909
loop_
_publ_author_name
'Karen L. Antcliff'
'Robert J. Baker'
'Cameron Jones'
'Damien M. Murphy'
'Richard P. Rose'

_publ_section_title
;

Reactions of a Gallium(II)-Diazabutadiene Dimer, [{{[(H)C(But)N]2}GaI}2],

with [ME(SiMe3)2] (M = Li or Na; E = N, P, or As): Structural, EPR, and

ENDOR Characterization of Paramagnetic Gallium(III) Pnictide Complexes

;
_journal_name_full 'Inorganic Chemistry'
_journal_page_first 2098
_journal_page_last 2105
_journal_paper_doi 10.1021/ic0486825
_journal_volume 44
_journal_year 2005
_chemical_formula_sum 'C16 H38 Ga I N2 P Si2'
_chemical_formula_weight 542.25
_chemical_name_systematic
; 

 ? 

;
_space_group_IT_number 14
_symmetry_cell_setting monoclinic
_symmetry_space_group_name_Hall '-P 2ybc'
_symmetry_space_group_name_H-M 'P 1 21/c 1'
_atom_sites_solution_hydrogens geom
_atom_sites_solution_primary direct
_atom_sites_solution_secondary difmap
_audit_creation_method SHELXL-97
_cell_angle_alpha 90.00
_cell_angle_beta 92.58(3)
_cell_angle_gamma 90.00
_cell_formula_units_Z 4
_cell_length_a 15.011(3)
_cell_length_b 18.299(4)
_cell_length_c 9.2890(19)
_cell_measurement_temperature 150(2)
_cell_volume 2549.0(9)
_computing_structure_refinement 'SHELXL-97 (Sheldrick, 1997)'
_computing_structure_solution 'SHELXS-97 (Sheldrick, 1990)'
_diffrn_ambient_temperature 150(2)
_diffrn_measured_fraction_theta_full 0.992
_diffrn_measured_fraction_theta_max 0.992
_diffrn_measurement_device_type 'Nonius Kappa CCD'
_diffrn_radiation_monochromator graphite
_diffrn_radiation_source 'fine-focus sealed tube'
_diffrn_radiation_type MoK\a
_diffrn_radiation_wavelength 0.71073
_diffrn_reflns_av_R_equivalents 0.0724
_diffrn_reflns_av_sigmaI/netI 0.0746
_diffrn_reflns_limit_h_max 19
_diffrn_reflns_limit_h_min -19
_diffrn_reflns_limit_k_max 22
_diffrn_reflns_limit_k_min -23
_diffrn_reflns_limit_l_max 12
_diffrn_reflns_limit_l_min -12
_diffrn_reflns_number 18139
_diffrn_reflns_theta_full 27.48
_diffrn_reflns_theta_max 27.48
_diffrn_reflns_theta_min 2.94
_exptl_absorpt_coefficient_mu 2.449
_exptl_absorpt_correction_T_max 0.791
_exptl_absorpt_correction_T_min 0.676
_exptl_absorpt_correction_type muti-scan
_exptl_absorpt_process_details 'Sortav (Blessing, 1995)'
_exptl_crystal_colour red
_exptl_crystal_density_diffrn 1.413
_exptl_crystal_density_method 'not measured'
_exptl_crystal_description block
_exptl_crystal_F_000 1100
_exptl_crystal_size_max 0.30
_exptl_crystal_size_mid 0.15
_exptl_crystal_size_min 0.10
_refine_diff_density_max 0.838
_refine_diff_density_min -0.534
_refine_diff_density_rms 0.126
_refine_ls_extinction_coef 0.00156(18)
_refine_ls_extinction_expression Fc^*^=kFc[1+0.001xFc^2^\l^3^/sin(2\q)]^-1/4^
_refine_ls_extinction_method SHELXL
_refine_ls_goodness_of_fit_ref 1.022
_refine_ls_hydrogen_treatment mixed
_refine_ls_matrix_type full
_refine_ls_number_parameters 221
_refine_ls_number_reflns 5798
_refine_ls_number_restraints 0
_refine_ls_restrained_S_all 1.022
_refine_ls_R_factor_all 0.0769
_refine_ls_R_factor_gt 0.0424
_refine_ls_shift/su_max 0.001
_refine_ls_shift/su_mean 0.000
_refine_ls_structure_factor_coef Fsqd
_refine_ls_weighting_details 'calc w=1/[\s^2^(Fo^2^)+(0.0181P)^2^+1.8614P] where P=(Fo^2^+2Fc^2^)/3'
_refine_ls_weighting_scheme calc
_refine_ls_wR_factor_gt 0.0760
_refine_ls_wR_factor_ref 0.0868
_reflns_number_gt 3999
_reflns_number_total 5798
_reflns_threshold_expression >2sigma(I)
_cod_data_source_file ic0486825si20050106_100305.cif
_cod_data_source_block compound6
_cod_database_code 4300909

loop_
_symmetry_equiv_pos_as_xyz
'x, y, z'
'-x, y+1/2, -z+1/2'
'-x, -y, -z'
'x, -y-1/2, z-1/2'

loop_
_atom_site_label
_atom_site_type_symbol
_atom_site_fract_x
_atom_site_fract_y
_atom_site_fract_z
_atom_site_U_iso_or_equiv
_atom_site_adp_type
_atom_site_occupancy
_atom_site_symmetry_multiplicity
_atom_site_calc_flag
_atom_site_refinement_flags
_atom_site_disorder_assembly
_atom_site_disorder_group
I1 I 0.663534(17) 0.081502(14) 0.13008(3) 0.03033(11) Uani 1 1 d . . .
Ga1 Ga 0.74222(3) 0.07968(2) -0.11228(4) 0.02048(12) Uani 1 1 d . . .
P1 P 0.80527(7) -0.03026(5) -0.17086(11) 0.0235(2) Uani 1 1 d . . .
Si1 Si 0.72029(8) -0.12154(6) -0.09227(14) 0.0319(3) Uani 1 1 d . . .
Si2 Si 0.80161(8) -0.03543(7) -0.41269(13) 0.0342(3) Uani 1 1 d . . .
N1 N 0.6721(2) 0.14607(17) -0.2372(4) 0.0284(8) Uani 1 1 d . . .
N2 N 0.8324(2) 0.15807(17) -0.1016(4) 0.0276(8) Uani 1 1 d . . .
C1 C 0.7164(3) 0.2091(2) -0.2451(5) 0.0383(11) Uani 1 1 d . . .
H1 H 0.6911 0.2495 -0.2964 0.046 Uiso 1 1 calc R . .
C2 C 0.8007(3) 0.2143(2) -0.1763(5) 0.0376(11) Uani 1 1 d . . .
H2 H 0.8348 0.2578 -0.1833 0.045 Uiso 1 1 calc R . .
C3 C 0.5810(3) 0.1406(2) -0.3044(5) 0.0336(10) Uani 1 1 d . . .
C4 C 0.5210(3) 0.1996(3) -0.2451(6) 0.0531(14) Uani 1 1 d . . .
H4A H 0.5237 0.1974 -0.1396 0.080 Uiso 1 1 calc R . .
H4B H 0.4594 0.1916 -0.2813 0.080 Uiso 1 1 calc R . .
H4C H 0.5412 0.2478 -0.2763 0.080 Uiso 1 1 calc R . .
C5 C 0.5434(3) 0.0663(2) -0.2660(5) 0.0380(11) Uani 1 1 d . . .
H5A H 0.5819 0.0277 -0.3016 0.057 Uiso 1 1 calc R . .
H5B H 0.4833 0.0610 -0.3105 0.057 Uiso 1 1 calc R . .
H5C H 0.5407 0.0622 -0.1611 0.057 Uiso 1 1 calc R . .
C6 C 0.5852(3) 0.1470(3) -0.4684(5) 0.0578(14) Uani 1 1 d . . .
H6A H 0.6108 0.1944 -0.4929 0.087 Uiso 1 1 calc R . .
H6B H 0.5249 0.1430 -0.5127 0.087 Uiso 1 1 calc R . .
H6C H 0.6226 0.1077 -0.5045 0.087 Uiso 1 1 calc R . .
C7 C 0.9243(3) 0.1567(2) -0.0353(5) 0.0351(10) Uani 1 1 d . . .
C8 C 0.9228(3) 0.1100(3) 0.1013(5) 0.0429(12) Uani 1 1 d . . .
H8A H 0.8813 0.1314 0.1680 0.064 Uiso 1 1 calc R . .
H8B H 0.9828 0.1082 0.1476 0.064 Uiso 1 1 calc R . .
H8C H 0.9034 0.0603 0.0759 0.064 Uiso 1 1 calc R . .
C9 C 0.9861(3) 0.1219(3) -0.1416(6) 0.0490(13) Uani 1 1 d . . .
H9A H 0.9641 0.0730 -0.1676 0.074 Uiso 1 1 calc R . .
H9B H 1.0463 0.1181 -0.0971 0.074 Uiso 1 1 calc R . .
H9C H 0.9875 0.1522 -0.2284 0.074 Uiso 1 1 calc R . .
C10 C 0.9566(3) 0.2337(3) 0.0050(6) 0.0594(15) Uani 1 1 d . . .
H10A H 0.9659 0.2618 -0.0829 0.089 Uiso 1 1 calc R . .
H10B H 1.0129 0.2305 0.0623 0.089 Uiso 1 1 calc R . .
H10C H 0.9118 0.2582 0.0614 0.089 Uiso 1 1 calc R . .
C11 C 0.7390(3) -0.1259(2) 0.1056(5) 0.0483(13) Uani 1 1 d . . .
H11A H 0.7309 -0.0772 0.1468 0.073 Uiso 1 1 calc R . .
H11B H 0.7998 -0.1429 0.1291 0.073 Uiso 1 1 calc R . .
H11C H 0.6962 -0.1599 0.1458 0.073 Uiso 1 1 calc R . .
C12 C 0.5980(3) -0.1154(3) -0.1324(6) 0.0533(14) Uani 1 1 d . . .
H12A H 0.5685 -0.1581 -0.0924 0.080 Uiso 1 1 calc R . .
H12B H 0.5861 -0.1139 -0.2370 0.080 Uiso 1 1 calc R . .
H12C H 0.5748 -0.0708 -0.0890 0.080 Uiso 1 1 calc R . .
C13 C 0.7631(4) -0.2078(2) -0.1729(6) 0.0623(16) Uani 1 1 d . . .
H13A H 0.8278 -0.2107 -0.1548 0.093 Uiso 1 1 calc R . .
H13B H 0.7493 -0.2077 -0.2771 0.093 Uiso 1 1 calc R . .
H13C H 0.7346 -0.2499 -0.1292 0.093 Uiso 1 1 calc R . .
C14 C 0.8904(3) -0.1020(3) -0.4616(6) 0.0592(15) Uani 1 1 d . . .
H14A H 0.8949 -0.1029 -0.5665 0.089 Uiso 1 1 calc R . .
H14B H 0.8749 -0.1509 -0.4276 0.089 Uiso 1 1 calc R . .
H14C H 0.9477 -0.0870 -0.4163 0.089 Uiso 1 1 calc R . .
C15 C 0.8315(3) 0.0567(3) -0.4820(5) 0.0475(12) Uani 1 1 d . . .
H15A H 0.8315 0.0554 -0.5875 0.071 Uiso 1 1 calc R . .
H15B H 0.8910 0.0704 -0.4432 0.071 Uiso 1 1 calc R . .
H15C H 0.7878 0.0927 -0.4518 0.071 Uiso 1 1 calc R . .
C16 C 0.6937(3) -0.0672(3) -0.5005(5) 0.0477(13) Uani 1 1 d . . .
H16A H 0.6450 -0.0362 -0.4693 0.072 Uiso 1 1 calc R . .
H16B H 0.6826 -0.1180 -0.4726 0.072 Uiso 1 1 calc R . .
H16C H 0.6971 -0.0642 -0.6054 0.072 Uiso 1 1 calc R . .

loop_
_atom_site_aniso_label
_atom_site_aniso_U_11
_atom_site_aniso_U_22
_atom_site_aniso_U_33
_atom_site_aniso_U_23
_atom_site_aniso_U_13
_atom_site_aniso_U_12
I1 0.03579(17) 0.03086(17) 0.02495(17) -0.00167(12) 0.00819(11) 0.00004(12)
Ga1 0.0213(2) 0.0194(2) 0.0207(2) 0.00094(18) 0.00041(17) -0.00030(17)
P1 0.0249(5) 0.0237(5) 0.0220(6) -0.0005(4) 0.0007(4) 0.0027(4)
Si1 0.0384(7) 0.0200(6) 0.0371(8) -0.0013(5) 0.0008(6) -0.0007(5)
Si2 0.0307(6) 0.0497(7) 0.0225(7) -0.0061(6) 0.0026(5) 0.0078(6)
N1 0.0266(17) 0.0272(18) 0.031(2) 0.0084(15) 0.0007(15) 0.0020(15)
N2 0.0273(17) 0.0272(18) 0.029(2) 0.0025(15) 0.0031(15) -0.0051(15)
C1 0.038(2) 0.026(2) 0.051(3) 0.015(2) 0.006(2) 0.007(2)
C2 0.038(2) 0.028(2) 0.047(3) 0.007(2) 0.002(2) -0.010(2)
C3 0.027(2) 0.036(2) 0.038(3) 0.008(2) -0.0039(19) 0.0076(19)
C4 0.034(3) 0.046(3) 0.079(4) 0.000(3) -0.002(3) 0.011(2)
C5 0.027(2) 0.047(3) 0.039(3) 0.002(2) -0.0077(19) 0.003(2)
C6 0.056(3) 0.086(4) 0.031(3) 0.019(3) -0.008(2) -0.001(3)
C7 0.029(2) 0.035(2) 0.042(3) -0.002(2) 0.001(2) -0.0083(19)
C8 0.031(2) 0.055(3) 0.041(3) -0.005(2) -0.014(2) -0.009(2)
C9 0.026(2) 0.068(3) 0.054(3) 0.000(3) 0.003(2) -0.001(2)
C10 0.051(3) 0.055(3) 0.072(4) -0.007(3) -0.007(3) -0.028(3)
C11 0.069(3) 0.036(3) 0.041(3) 0.019(2) 0.012(3) 0.004(2)
C12 0.047(3) 0.047(3) 0.066(4) 0.010(3) 0.005(3) -0.015(2)
C13 0.083(4) 0.026(2) 0.079(4) -0.012(3) 0.010(3) 0.003(3)
C14 0.054(3) 0.089(4) 0.035(3) -0.015(3) 0.010(2) 0.023(3)
C15 0.041(3) 0.072(3) 0.029(3) 0.012(2) 0.006(2) 0.002(3)
C16 0.050(3) 0.069(3) 0.023(3) -0.020(2) -0.005(2) 0.004(3)

loop_
_atom_type_symbol
_atom_type_description
_atom_type_scat_dispersion_real
_atom_type_scat_dispersion_imag
_atom_type_scat_source
C C 0.0033 0.0016 'International Tables Vol C Tables 4.2.6.8 and 6.1.1.4'
H H 0.0000 0.0000 'International Tables Vol C Tables 4.2.6.8 and 6.1.1.4'
N N 0.0061 0.0033 'International Tables Vol C Tables 4.2.6.8 and 6.1.1.4'
Si Si 0.0817 0.0704 'International Tables Vol C Tables 4.2.6.8 and 6.1.1.4'
P P 0.1023 0.0942 'International Tables Vol C Tables 4.2.6.8 and 6.1.1.4'
Ga Ga 0.2307 1.6083 'International Tables Vol C Tables 4.2.6.8 and 6.1.1.4'
I I -0.4742 1.8119 'International Tables Vol C Tables 4.2.6.8 and 6.1.1.4'

loop_
_geom_angle_atom_site_label_1
_geom_angle_atom_site_label_2
_geom_angle_atom_site_label_3
_geom_angle
_geom_angle_site_symmetry_1
_geom_angle_site_symmetry_3
_geom_angle_publ_flag
N1 Ga1 N2 85.88(13) . . ?
N1 Ga1 P1 128.30(10) . . ?
N2 Ga1 P1 111.08(10) . . ?
N1 Ga1 I1 104.69(10) . . ?
N2 Ga1 I1 106.60(10) . . ?
P1 Ga1 I1 115.20(3) . . ?
Si1 P1 Si2 107.78(6) . . ?
Si1 P1 Ga1 109.17(5) . . ?
Si2 P1 Ga1 106.36(5) . . ?
C11 Si1 C12 107.8(2) . . ?
C11 Si1 C13 108.8(2) . . ?
C12 Si1 C13 108.9(2) . . ?
C11 Si1 P1 107.01(16) . . ?
C12 Si1 P1 117.38(16) . . ?
C13 Si1 P1 106.65(18) . . ?
C15 Si2 C16 110.3(2) . . ?
C15 Si2 C14 108.6(2) . . ?
C16 Si2 C14 107.6(2) . . ?
C15 Si2 P1 108.15(16) . . ?
C16 Si2 P1 115.48(16) . . ?
C14 Si2 P1 106.49(18) . . ?
C1 N1 C3 119.3(3) . . ?
C1 N1 Ga1 108.2(3) . . ?
C3 N1 Ga1 132.1(2) . . ?
C2 N2 C7 122.5(3) . . ?
C2 N2 Ga1 108.1(3) . . ?
C7 N2 Ga1 129.2(3) . . ?
N1 C1 C2 118.6(4) . . ?
N2 C2 C1 119.1(4) . . ?
N1 C3 C5 107.9(3) . . ?
N1 C3 C4 110.4(4) . . ?
C5 C3 C4 108.4(4) . . ?
N1 C3 C6 109.6(4) . . ?
C5 C3 C6 109.5(4) . . ?
C4 C3 C6 110.8(4) . . ?
N2 C7 C9 108.6(4) . . ?
N2 C7 C10 111.3(4) . . ?
C9 C7 C10 110.4(4) . . ?
N2 C7 C8 107.7(3) . . ?
C9 C7 C8 109.6(4) . . ?
C10 C7 C8 109.1(4) . . ?

loop_
_geom_bond_atom_site_label_1
_geom_bond_atom_site_label_2
_geom_bond_distance
_geom_bond_site_symmetry_2
_geom_bond_publ_flag
I1 Ga1 2.5893(8) . ?
Ga1 N1 1.955(3) . ?
Ga1 N2 1.972(3) . ?
Ga1 P1 2.2991(11) . ?
P1 Si1 2.2437(16) . ?
P1 Si2 2.2466(16) . ?
Si1 C11 1.848(5) . ?
Si1 C12 1.861(5) . ?
Si1 C13 1.873(5) . ?
Si2 C15 1.867(5) . ?
Si2 C16 1.873(5) . ?
Si2 C14 1.877(5) . ?
N1 C1 1.335(5) . ?
N1 C3 1.480(5) . ?
N2 C2 1.318(5) . ?
N2 C7 1.486(5) . ?
C1 C2 1.395(6) . ?
C3 C5 1.521(6) . ?
C3 C4 1.526(6) . ?
C3 C6 1.532(6) . ?
C7 C9 1.524(6) . ?
C7 C10 1.531(6) . ?
C7 C8 1.532(6) . ?
